data_2216393
loop_
_publ_author_name
'Junshan Sun'
'Chunlin Ma'
'Guofang He'
'Jikun Li'

_publ_section_title
;Aqua(1,10-phenanthroline-\k<i>N</i>,<i>N</i>')bis(2,3,4,5-tetrafluorobenzoato-\k<i>O</i>)copper(II)
 1,2,3,4-tetrafluorobenzene solvate
;
_journal_coeditor_code CV2347
_journal_issue 12
_journal_name_full 'Acta Crystallographica Section E'
_journal_page_first m3048
_journal_page_last m3048
_journal_paper_doi 10.1107/S1600536807056887
_journal_volume 63
_journal_year 2007
_chemical_formula_iupac '[Cu (C13 H6 F4 O2)2 (C12 H8 N2) (H2 O)], C6 H2 F4'
_chemical_formula_moiety 'C26 H12 Cu F8 N2 O5, C6 H2 F4'
_chemical_formula_sum 'C32 H14 Cu F12 N2 O5'
_chemical_formula_weight 797.99
_chemical_name_systematic
;Aqua(1,10-phenanthroline-\kN,N')bis(2,3,4,5-tetrafluorobenzoato-\kO)copper(II)
1,2,3,4-tetrafluorobenzene
 solvate
;
_space_group_IT_number 14
_symmetry_cell_setting monoclinic
_symmetry_space_group_name_Hall '-P 2ybc'
_symmetry_space_group_name_H-M 'P 1 21/c 1'
_atom_sites_solution_hydrogens geom
_atom_sites_solution_primary direct
_atom_sites_solution_secondary difmap
_audit_creation_method SHELXL-97
_cell_angle_alpha 90.00
_cell_angle_beta 99.226(2)
_cell_angle_gamma 90.00
_cell_formula_units_Z 4
_cell_length_a 6.8150(8)
_cell_length_b 28.9810(16)
_cell_length_c 15.44800(8)
_cell_measurement_reflns_used 2282
_cell_measurement_temperature 298(2)
_cell_measurement_theta_max 25.290
_cell_measurement_theta_min 2.672
_cell_volume 3011.6(4)
_computing_cell_refinement 'SAINT (Siemens, 1996)'
_computing_data_collection 'SMART (Siemens, 1996)'
_computing_data_reduction SAINT
_computing_molecular_graphics 'SHELXTL (Sheldrick, 1997b)'
_computing_publication_material SHELXTL
_computing_structure_refinement 'SHELXL97 (Sheldrick, 1997a)'
_computing_structure_solution 'SHELXS97 (Sheldrick, 1997a)'
_diffrn_ambient_temperature 298(2)
_diffrn_measured_fraction_theta_full 0.968
_diffrn_measured_fraction_theta_max 0.968
_diffrn_measurement_device_type 'CCD area detector'
_diffrn_measurement_method '\f and \w scans'
_diffrn_radiation_monochromator graphite
_diffrn_radiation_source 'fine-focus sealed tube'
_diffrn_radiation_type MoK\a
_diffrn_radiation_wavelength 0.71073
_diffrn_reflns_av_R_equivalents 0.0667
_diffrn_reflns_av_sigmaI/netI 0.0919
_diffrn_reflns_limit_h_max 6
_diffrn_reflns_limit_h_min -8
_diffrn_reflns_limit_k_max 34
_diffrn_reflns_limit_k_min -26
_diffrn_reflns_limit_l_max 17
_diffrn_reflns_limit_l_min -18
_diffrn_reflns_number 14410
_diffrn_reflns_theta_full 25.01
_diffrn_reflns_theta_max 25.01
_diffrn_reflns_theta_min 1.41
_exptl_absorpt_coefficient_mu 0.847
_exptl_absorpt_correction_T_max 0.8906
_exptl_absorpt_correction_T_min 0.7446
_exptl_absorpt_correction_type multi-scan
_exptl_absorpt_process_details '(SADABS; Sheldrick, 1996)'
_exptl_crystal_colour green
_exptl_crystal_density_diffrn 1.760
_exptl_crystal_density_method 'not measured'
_exptl_crystal_description block
_exptl_crystal_F_000 1588
_exptl_crystal_size_max 0.37
_exptl_crystal_size_mid 0.15
_exptl_crystal_size_min 0.14
_refine_diff_density_max 0.770
_refine_diff_density_min -0.679
_refine_ls_extinction_coef 0.0025(8)
_refine_ls_extinction_expression Fc^*^=kFc[1+0.001xFc^2^\l^3^/sin(2\q)]^-1/4^
_refine_ls_extinction_method SHELXL
_refine_ls_goodness_of_fit_ref 1.033
_refine_ls_hydrogen_treatment constr
_refine_ls_matrix_type full
_refine_ls_number_parameters 450
_refine_ls_number_reflns 5137
_refine_ls_number_restraints 594
_refine_ls_restrained_S_all 1.000
_refine_ls_R_factor_all 0.1589
_refine_ls_R_factor_gt 0.0758
_refine_ls_shift/su_max 0.000
_refine_ls_shift/su_mean 0.000
_refine_ls_structure_factor_coef Fsqd
_refine_ls_weighting_details 'calc w=1/[\s^2^(Fo^2^)+(0.1138P)^2^+2.0328P] where P=(Fo^2^+2Fc^2^)/3'
_refine_ls_weighting_scheme calc
_refine_ls_wR_factor_gt 0.1842
_refine_ls_wR_factor_ref 0.2405
_reflns_number_gt 2352
_reflns_number_total 5137
_reflns_threshold_expression I>2\s(I)
_cod_data_source_file cv2347.cif
_cod_data_source_block I
_cod_depositor_comments
;
The following automatic conversions were performed:
'_symmetry_cell_setting' value 'Monoclinic' changed to 'monoclinic'
according to '/home/saulius/struct/CIF-dictionaries/cif_core.dic'
dictionary named 'cif_core.dic' version 2.4.1 from 2010-06-29.

Automatic conversion script
Id: cif_fix_enum 1527 2010-12-29 10:47:43Z saulius 

The following automatic conversions were performed:

'_symmetry_cell_setting' value 'Monoclinic' changed to 'monoclinic'
according to /home/saulius/struct/CIF-dictionaries/cif_core.dic
dictionary named 'cif_core.dic' version 2.4.1 from 2010-06-29.

Automatic conversion script
Id: cif_fix_values 1715 2011-07-08 13:25:40Z adriana 
;
_cod_original_sg_symbol_H-M 'P 21/c'
_cod_database_code 2216393
_cod_database_fobs_code 2216393

loop_
_symmetry_equiv_pos_as_xyz
'x, y, z'
'-x, y+1/2, -z+1/2'
'-x, -y, -z'
'x, -y-1/2, z-1/2'

loop_
_atom_site_type_symbol
_atom_site_label
_atom_site_fract_x
_atom_site_fract_y
_atom_site_fract_z
_atom_site_U_iso_or_equiv
_atom_site_adp_type
_atom_site_calc_flag
_atom_site_refinement_flags
_atom_site_occupancy
_atom_site_disorder_assembly
_atom_site_disorder_group
Cu Cu1 0.78922(12) 0.40017(3) 0.82641(6) 0.0500(4) Uani d . 1 . .
F F1 1.3110(12) 0.4545(3) 0.6146(6) 0.092(2) Uani d P 0.572(7) A 1
F F1' 0.6297(16) 0.4035(4) 0.5423(8) 0.092(2) Uani d P 0.428(7) A 2
F F2 1.3111(7) 0.46696(19) 0.4451(3) 0.0910(16) Uani d . 1 . .
F F3 0.9875(8) 0.45009(19) 0.3259(3) 0.0962(17) Uani d . 1 A .
F F4 0.6523(8) 0.4203(2) 0.3754(3) 0.0969(17) Uani d . 1 . .
F F5 1.4666(8) 0.2934(2) 0.9151(5) 0.136(3) Uani d . 1 . .
F F6 1.5600(9) 0.2049(2) 0.9159(6) 0.160(3) Uani d . 1 . .
F F7 1.2794(10) 0.14033(18) 0.8663(5) 0.146(3) Uani d . 1 . .
F F8 0.8983(9) 0.16610(18) 0.8170(5) 0.129(2) Uani d . 1 . .
F F9 0.5918(14) 0.2803(3) 0.2011(7) 0.188(2) Uani d . 1 . .
F F10 0.2495(13) 0.3180(2) 0.1405(6) 0.173(3) Uani d . 1 . .
F F11 -0.0500(14) 0.2650(3) 0.0694(7) 0.188(2) Uani d . 1 . .
F F12 -0.0109(15) 0.1768(3) 0.0570(8) 0.225(5) Uani d . 1 . .
N N1 0.7820(8) 0.40042(19) 0.9543(4) 0.0516(15) Uani d . 1 . .
N N2 0.7463(8) 0.4693(2) 0.8454(4) 0.0520(16) Uani d . 1 . .
O O1 0.7985(8) 0.40807(18) 0.7036(4) 0.0688(15) Uani d . 1 . .
O O2 1.1109(8) 0.4300(2) 0.7359(4) 0.0768(17) Uani d . 1 . .
O O3 0.8838(8) 0.33670(17) 0.8284(3) 0.0617(14) Uani d . 1 . .
O O4 1.1788(8) 0.35633(18) 0.9038(4) 0.0701(16) Uani d . 1 . .
O O5 0.4629(7) 0.38446(19) 0.7994(4) 0.0707(16) Uani d . 1 . .
H H5A 0.3958 0.4073 0.7765 0.085 Uiso d R 1 . .
H H5B 0.4205 0.3765 0.8460 0.085 Uiso d R 1 . .
C C1 0.9584(12) 0.4212(3) 0.6839(5) 0.0525(17) Uani d U 1 . .
C C2 0.9670(11) 0.4291(2) 0.5874(5) 0.0507(17) Uani d U 1 A .
C C3 1.1382(11) 0.4449(2) 0.5596(5) 0.0561(18) Uani d U 1 . .
H H3 1.2503 0.4513 0.6006 0.067 Uiso calc PR 0.428(7) A 2
C C4 1.1439(12) 0.4510(3) 0.4727(6) 0.0600(19) Uani d U 1 A .
C C5 0.9808(13) 0.4434(3) 0.4121(5) 0.063(2) Uani d U 1 . .
C C6 0.8114(12) 0.4276(3) 0.4375(6) 0.0628(19) Uani d U 1 A .
C C7 0.8020(11) 0.4210(3) 0.5250(5) 0.0573(18) Uani d U 1 . .
H H7 0.6841 0.4111 0.5421 0.069 Uiso calc PR 0.572(7) A 1
C C8 1.0611(12) 0.3282(3) 0.8664(6) 0.0578(19) Uani d U 1 . .
C C9 1.1242(11) 0.2780(3) 0.8655(6) 0.065(2) Uani d U 1 . .
C C10 1.3182(13) 0.2639(3) 0.8900(7) 0.076(2) Uani d U 1 . .
C C11 1.3644(14) 0.2171(3) 0.8885(7) 0.088(3) Uani d U 1 . .
C C12 1.2302(15) 0.1857(3) 0.8678(7) 0.084(2) Uani d U 1 . .
C C13 1.0365(15) 0.1984(3) 0.8409(7) 0.086(2) Uani d U 1 . .
C C14 0.9808(14) 0.2456(3) 0.8398(6) 0.077(2) Uani d U 1 . .
H H14 0.8493 0.2544 0.8218 0.093 Uiso calc R 1 . .
C C15 0.7900(11) 0.3644(3) 1.0091(5) 0.0626(19) Uani d U 1 . .
H H15 0.7997 0.3347 0.9872 0.075 Uiso calc R 1 . .
C C16 0.7840(12) 0.3702(3) 1.0981(6) 0.072(2) Uani d U 1 . .
H H16 0.7858 0.3441 1.1334 0.086 Uiso calc R 1 . .
C C17 0.7758(12) 0.4119(3) 1.1349(6) 0.068(2) Uani d U 1 . .
H H17 0.7750 0.4151 1.1947 0.082 Uiso calc R 1 . .
C C18 0.7686(10) 0.4502(3) 1.0802(5) 0.0543(17) Uani d U 1 . .
C C19 0.7699(10) 0.4428(3) 0.9901(5) 0.0529(17) Uani d U 1 . .
C C20 0.7507(10) 0.4802(3) 0.9295(6) 0.0531(17) Uani d U 1 . .
C C21 0.7379(10) 0.5253(3) 0.9603(6) 0.0590(18) Uani d U 1 . .
C C22 0.7192(11) 0.5600(3) 0.8973(7) 0.067(2) Uani d U 1 . .
H H22 0.7150 0.5907 0.9142 0.081 Uiso calc R 1 . .
C C23 0.7073(12) 0.5493(3) 0.8130(7) 0.071(2) Uani d U 1 . .
H H23 0.6892 0.5724 0.7708 0.086 Uiso calc R 1 . .
C C24 0.7222(11) 0.5028(3) 0.7875(6) 0.064(2) Uani d U 1 . .
H H24 0.7148 0.4957 0.7284 0.077 Uiso calc R 1 . .
C C25 0.7577(11) 0.4964(3) 1.1095(6) 0.066(2) Uani d U 1 . .
H H25 0.7590 0.5020 1.1689 0.079 Uiso calc R 1 . .
C C26 0.7457(10) 0.5319(3) 1.0539(6) 0.0634(19) Uani d U 1 . .
H H26 0.7423 0.5617 1.0758 0.076 Uiso calc R 1 . .
C C27 0.451(3) 0.2499(7) 0.1628(13) 0.188(2) Uani d U 1 . .
C C28 0.278(3) 0.2712(5) 0.1346(12) 0.173(3) Uani d U 1 . .
C C29 0.132(3) 0.2465(7) 0.1038(13) 0.188(2) Uani d U 1 . .
C C30 0.151(3) 0.1996(5) 0.0959(11) 0.163(4) Uani d U 1 . .
C C31 0.328(3) 0.1800(5) 0.1200(11) 0.165(4) Uani d U 1 . .
H H31 0.3432 0.1487 0.1101 0.198 Uiso calc R 1 . .
C C32 0.486(2) 0.2046(5) 0.1583(11) 0.162(4) Uani d U 1 . .
H H32 0.6083 0.1913 0.1796 0.195 Uiso calc R 1 . .

loop_
_atom_site_aniso_label
_atom_site_aniso_U_11
_atom_site_aniso_U_22
_atom_site_aniso_U_33
_atom_site_aniso_U_12
_atom_site_aniso_U_13
_atom_site_aniso_U_23
Cu1 0.0465(6) 0.0506(6) 0.0529(6) 0.0004(4) 0.0082(4) -0.0032(4)
F1 0.061(4) 0.131(6) 0.082(5) -0.011(4) 0.007(4) 0.000(5)
F1' 0.061(4) 0.131(6) 0.082(5) -0.011(4) 0.007(4) 0.000(5)
F2 0.085(3) 0.111(4) 0.086(4) -0.003(3) 0.040(3) 0.016(3)
F3 0.109(4) 0.128(5) 0.057(3) 0.007(3) 0.028(3) 0.008(3)
F4 0.085(4) 0.138(5) 0.059(3) -0.011(3) -0.014(3) -0.002(3)
F5 0.062(3) 0.079(4) 0.264(9) -0.010(3) 0.015(4) 0.010(4)
F6 0.082(4) 0.106(5) 0.293(10) 0.041(4) 0.035(5) 0.038(5)
F7 0.157(6) 0.056(3) 0.238(9) 0.043(4) 0.070(6) 0.008(4)
F8 0.123(5) 0.053(3) 0.201(7) -0.014(3) -0.005(5) -0.028(4)
F9 0.184(5) 0.148(4) 0.213(5) -0.018(4) -0.025(4) 0.040(4)
F10 0.218(6) 0.085(4) 0.200(6) 0.006(4) -0.014(5) 0.017(4)
F11 0.184(5) 0.148(4) 0.213(5) -0.018(4) -0.025(4) 0.040(4)
F12 0.206(9) 0.136(7) 0.302(14) -0.052(6) -0.055(9) 0.038(7)
N1 0.040(3) 0.035(3) 0.079(5) 0.006(3) 0.007(3) 0.001(3)
N2 0.037(3) 0.059(4) 0.061(4) -0.002(3) 0.012(3) 0.017(3)
O1 0.053(3) 0.082(4) 0.075(4) -0.005(3) 0.020(3) -0.007(3)
O2 0.066(4) 0.108(5) 0.052(4) 0.007(3) -0.006(3) -0.005(3)
O3 0.059(3) 0.062(3) 0.065(4) -0.001(3) 0.013(3) -0.005(3)
O4 0.060(3) 0.053(3) 0.097(5) -0.008(3) 0.011(3) -0.009(3)
O5 0.044(3) 0.084(4) 0.086(4) -0.004(3) 0.014(3) 0.001(3)
C1 0.052(4) 0.058(4) 0.047(4) 0.011(3) 0.006(4) 0.002(3)
C2 0.051(4) 0.056(4) 0.047(4) 0.003(3) 0.011(3) 0.000(3)
C3 0.050(4) 0.058(4) 0.059(4) 0.005(3) 0.006(4) -0.001(4)
C4 0.056(4) 0.064(4) 0.063(5) 0.001(4) 0.020(4) 0.002(4)
C5 0.073(5) 0.076(5) 0.042(4) 0.000(4) 0.014(4) 0.000(4)
C6 0.063(4) 0.071(5) 0.054(4) -0.005(4) 0.008(4) -0.001(4)
C7 0.053(4) 0.070(4) 0.051(4) -0.007(4) 0.016(4) -0.001(4)
C8 0.055(4) 0.048(4) 0.075(5) -0.007(4) 0.021(4) 0.001(4)
C9 0.050(4) 0.051(4) 0.097(6) -0.001(3) 0.023(4) 0.000(4)
C10 0.059(5) 0.058(4) 0.112(6) 0.001(4) 0.016(4) 0.001(4)
C11 0.070(5) 0.076(5) 0.120(7) 0.014(5) 0.021(5) 0.009(5)
C12 0.083(5) 0.049(5) 0.121(6) 0.006(4) 0.025(5) 0.004(5)
C13 0.084(5) 0.059(5) 0.113(6) -0.002(5) 0.008(5) -0.004(5)
C14 0.075(5) 0.053(4) 0.104(6) -0.004(4) 0.012(4) -0.012(4)
C15 0.056(4) 0.062(4) 0.070(5) 0.006(4) 0.012(4) -0.004(4)
C16 0.062(4) 0.089(5) 0.063(5) 0.001(4) 0.010(4) 0.017(4)
C17 0.058(4) 0.086(5) 0.059(4) -0.004(4) 0.001(4) -0.007(4)
C18 0.033(3) 0.068(4) 0.061(4) -0.004(3) 0.007(3) -0.012(4)
C19 0.032(3) 0.061(4) 0.065(4) -0.005(3) 0.005(3) -0.008(3)
C20 0.033(3) 0.055(4) 0.074(4) -0.003(3) 0.017(3) -0.013(3)
C21 0.033(3) 0.061(4) 0.084(5) -0.008(3) 0.013(3) -0.015(4)
C22 0.048(4) 0.055(4) 0.100(5) 0.002(3) 0.015(4) -0.001(4)
C23 0.055(4) 0.061(5) 0.101(6) -0.001(4) 0.021(4) 0.012(4)
C24 0.056(4) 0.063(4) 0.076(5) 0.001(4) 0.019(4) 0.008(4)
C25 0.042(4) 0.081(5) 0.073(5) -0.003(4) 0.007(4) -0.020(4)
C26 0.039(4) 0.065(4) 0.085(5) -0.004(3) 0.008(4) -0.027(4)
C27 0.184(5) 0.148(4) 0.213(5) -0.018(4) -0.025(4) 0.040(4)
C28 0.218(6) 0.085(4) 0.200(6) 0.006(4) -0.014(5) 0.017(4)
C29 0.184(5) 0.148(4) 0.213(5) -0.018(4) -0.025(4) 0.040(4)
C30 0.174(9) 0.105(7) 0.195(9) -0.017(7) -0.017(8) 0.043(7)
C31 0.179(9) 0.105(7) 0.195(9) 0.000(7) -0.021(8) 0.040(7)
C32 0.170(8) 0.110(7) 0.191(9) 0.004(7) -0.021(8) 0.043(7)

loop_
_atom_type_symbol
_atom_type_description
_atom_type_scat_dispersion_real
_atom_type_scat_dispersion_imag
_atom_type_scat_source
C C 0.0033 0.0016 'International Tables Vol C Tables 4.2.6.8 and 6.1.1.4'
H H 0.0000 0.0000 'International Tables Vol C Tables 4.2.6.8 and 6.1.1.4'
N N 0.0061 0.0033 'International Tables Vol C Tables 4.2.6.8 and 6.1.1.4'
O O 0.0106 0.0060 'International Tables Vol C Tables 4.2.6.8 and 6.1.1.4'
F F 0.0171 0.0103 'International Tables Vol C Tables 4.2.6.8 and 6.1.1.4'
Cu Cu 0.3201 1.2651 'International Tables Vol C Tables 4.2.6.8 and 6.1.1.4'

loop_
_geom_angle_atom_site_label_1
_geom_angle_atom_site_label_2
_geom_angle_atom_site_label_3
_geom_angle
O1 Cu1 O3 93.7(2)
O1 Cu1 N1 172.9(2)
O3 Cu1 N1 92.8(2)
O1 Cu1 N2 93.0(2)
O3 Cu1 N2 166.9(2)
N1 Cu1 N2 80.0(2)
O1 Cu1 O5 91.7(2)
O3 Cu1 O5 97.3(2)
N1 Cu1 O5 90.2(2)
N2 Cu1 O5 93.7(2)
C15 N1 C19 116.6(7)
C15 N1 Cu1 128.4(5)
C19 N1 Cu1 115.0(5)
C24 N2 C20 117.9(7)
C24 N2 Cu1 129.0(6)
C20 N2 Cu1 113.0(5)
C1 O1 Cu1 116.7(5)
C8 O3 Cu1 118.3(5)
Cu1 O5 H5A 111.7
Cu1 O5 H5B 111.0
H5A O5 H5B 109.3
O2 C1 O1 125.9(8)
O2 C1 C2 116.5(7)
O1 C1 C2 117.5(7)
C7 C2 C3 118.2(7)
C7 C2 C1 120.3(7)
C3 C2 C1 121.4(7)
C4 C3 F1 115.4(8)
C4 C3 C2 120.5(8)
F1 C3 C2 124.0(8)
C4 C3 H3 119.7
F1 C3 H3 4.4
C2 C3 H3 119.7
C5 C4 F2 118.4(7)
C5 C4 C3 120.8(7)
F2 C4 C3 120.8(8)
C4 C5 F3 120.3(7)
C4 C5 C6 119.8(8)
F3 C5 C6 119.8(8)
F4 C6 C5 118.3(8)
F4 C6 C7 121.2(7)
C5 C6 C7 120.5(8)
F1' C7 C6 115.2(9)
F1' C7 C2 124.5(8)
C6 C7 C2 120.1(7)
F1' C7 H7 6.2
C6 C7 H7 120.0
C2 C7 H7 120.0
O4 C8 O3 126.1(7)
O4 C8 C9 118.6(8)
O3 C8 C9 115.4(7)
C14 C9 C10 119.1(8)
C14 C9 C8 118.1(7)
C10 C9 C8 122.8(7)
F5 C10 C9 122.7(7)
F5 C10 C11 117.7(8)
C9 C10 C11 119.5(8)
C12 C11 F6 120.3(9)
C12 C11 C10 122.5(9)
F6 C11 C10 117.1(9)
C11 C12 F7 121.3(9)
C11 C12 C13 119.7(9)
F7 C12 C13 118.9(9)
F8 C13 C12 119.9(8)
F8 C13 C14 119.7(8)
C12 C13 C14 120.3(9)
C9 C14 C13 118.8(9)
C9 C14 H14 120.6
C13 C14 H14 120.6
N1 C15 C16 121.6(8)
N1 C15 H15 119.2
C16 C15 H15 119.2
C17 C16 C15 122.5(8)
C17 C16 H16 118.7
C15 C16 H16 118.7
C16 C17 C18 117.5(8)
C16 C17 H17 121.3
C18 C17 H17 121.3
C17 C18 C19 118.2(7)
C17 C18 C25 123.8(8)
C19 C18 C25 117.9(8)
N1 C19 C18 123.5(7)
N1 C19 C20 115.3(7)
C18 C19 C20 121.2(7)
N2 C20 C21 124.2(8)
N2 C20 C19 116.4(7)
C21 C20 C19 119.5(8)
C22 C21 C20 116.1(8)
C22 C21 C26 126.0(8)
C20 C21 C26 117.9(8)
C23 C22 C21 120.1(8)
C23 C22 H22 119.9
C21 C22 H22 119.9
C22 C23 C24 120.0(9)
C22 C23 H23 120.0
C24 C23 H23 120.0
N2 C24 C23 121.5(9)
N2 C24 H24 119.2
C23 C24 H24 119.2
C26 C25 C18 121.5(8)
C26 C25 H25 119.3
C18 C25 H25 119.3
C25 C26 C21 121.9(8)
C25 C26 H26 119.0
C21 C26 H26 119.0
C32 C27 C28 126.3(19)
C32 C27 F9 122.4(18)
C28 C27 F9 111.3(19)
C29 C28 C27 117.3(18)
C29 C28 F10 119(2)
C27 C28 F10 124.0(19)
C28 C29 C30 121(2)
C28 C29 F11 122.2(19)
C30 C29 F11 116.1(17)
C31 C30 F12 123.8(16)
C31 C30 C29 119.3(18)
F12 C30 C29 116.6(17)
C30 C31 C32 121.4(17)
C30 C31 H31 119.3
C32 C31 H31 119.3
C27 C32 C31 113.9(17)
C27 C32 H32 123.1
C31 C32 H32 123.1

loop_
_geom_bond_atom_site_label_1
_geom_bond_atom_site_label_2
_geom_bond_distance
Cu1 O1 1.922(6)
Cu1 O3 1.948(5)
Cu1 N1 1.985(6)
Cu1 N2 2.052(6)
Cu1 O5 2.243(5)
F1 C3 1.366(11)
F1' C7 1.345(13)
F2 C4 1.360(8)
F3 C5 1.354(8)
F4 C6 1.345(9)
F5 C10 1.332(9)
F6 C11 1.379(10)
F7 C12 1.358(9)
F8 C13 1.336(10)
F9 C27 1.368(17)
F10 C28 1.373(15)
F11 C29 1.378(18)
F12 C30 1.343(17)
N1 C15 1.340(9)
N1 C19 1.354(9)
N2 C24 1.312(9)
N2 C20 1.333(9)
O1 C1 1.238(9)
O2 C1 1.234(9)
O3 C8 1.280(9)
O4 C8 1.222(9)
O5 H5A 0.8501
O5 H5B 0.8499
C1 C2 1.520(10)
C2 C7 1.378(10)
C2 C3 1.384(10)
C3 C4 1.361(10)
C3 H3 0.9300
C4 C5 1.352(11)
C5 C6 1.357(11)
C6 C7 1.377(10)
C7 H7 0.9300
C8 C9 1.517(10)
C9 C14 1.367(11)
C9 C10 1.378(11)
C10 C11 1.393(12)
C11 C12 1.294(12)
C12 C13 1.369(12)
C13 C14 1.421(11)
C14 H14 0.9300
C15 C16 1.391(11)
C15 H15 0.9300
C16 C17 1.341(11)
C16 H16 0.9300
C17 C18 1.391(11)
C17 H17 0.9300
C18 C19 1.410(10)
C18 C25 1.418(10)
C19 C20 1.425(10)
C20 C21 1.399(10)
C21 C22 1.390(11)
C21 C26 1.450(11)
C22 C23 1.329(11)
C22 H22 0.9300
C23 C24 1.412(11)
C23 H23 0.9300
C24 H24 0.9300
C25 C26 1.335(11)
C25 H25 0.9300
C26 H26 0.9300
C27 C32 1.34(2)
C27 C28 1.34(2)
C28 C29 1.25(2)
C29 C30 1.37(2)
C30 C31 1.334(19)
C31 C32 1.344(18)
C31 H31 0.9300
C32 H32 0.9300

loop_
_geom_hbond_atom_site_label_D
_geom_hbond_atom_site_label_H
_geom_hbond_atom_site_label_A
_geom_hbond_site_symmetry_A
_geom_hbond_distance_DH
_geom_hbond_distance_HA
_geom_hbond_distance_DA
_geom_hbond_angle_DHA
O5 H5A O2 1_455 0.85 2.05 2.776(8) 142.9
O5 H5B O4 1_455 0.85 2.08 2.831(7) 147.2
C25 H25 O2 3_767 0.93 2.53 3.221(10) 131.1
C26 H26 O4 3_767 0.93 2.44 3.329(10) 158.8

loop_
_geom_torsion_atom_site_label_1
_geom_torsion_atom_site_label_2
_geom_torsion_atom_site_label_3
_geom_torsion_atom_site_label_4
_geom_torsion
O1 Cu1 N1 C15 -172.2(16)
O3 Cu1 N1 C15 -15.0(6)
N2 Cu1 N1 C15 176.1(6)
O5 Cu1 N1 C15 82.3(6)
O1 Cu1 N1 C19 7(2)
O3 Cu1 N1 C19 164.1(5)
N2 Cu1 N1 C19 -4.8(4)
O5 Cu1 N1 C19 -98.6(5)
O1 Cu1 N2 C24 4.0(6)
O3 Cu1 N2 C24 124.9(10)
N1 Cu1 N2 C24 -177.4(6)
O5 Cu1 N2 C24 -87.8(6)
O1 Cu1 N2 C20 -173.7(5)
O3 Cu1 N2 C20 -52.8(11)
N1 Cu1 N2 C20 4.9(4)
O5 Cu1 N2 C20 94.4(5)
O3 Cu1 O1 C1 -87.6(5)
N1 Cu1 O1 C1 70(2)
N2 Cu1 O1 C1 81.1(5)
O5 Cu1 O1 C1 174.9(5)
O1 Cu1 O3 C8 107.7(5)
N1 Cu1 O3 C8 -69.6(6)
N2 Cu1 O3 C8 -13.1(13)
O5 Cu1 O3 C8 -160.1(5)
Cu1 O1 C1 O2 -0.6(10)
Cu1 O1 C1 C2 -178.2(5)
O2 C1 C2 C7 -178.7(7)
O1 C1 C2 C7 -0.9(11)
O2 C1 C2 C3 0.6(10)
O1 C1 C2 C3 178.4(7)
C7 C2 C3 C4 -1.7(11)
C1 C2 C3 C4 179.0(7)
C7 C2 C3 F1 179.5(8)
C1 C2 C3 F1 0.2(12)
F1 C3 C4 C5 -178.8(8)
C2 C3 C4 C5 2.3(12)
F1 C3 C4 F2 -1.8(11)
C2 C3 C4 F2 179.4(7)
F2 C4 C5 F3 2.2(12)
C3 C4 C5 F3 179.3(7)
F2 C4 C5 C6 -179.8(7)
C3 C4 C5 C6 -2.7(12)
C4 C5 C6 F4 -179.7(7)
F3 C5 C6 F4 -1.7(12)
C4 C5 C6 C7 2.5(13)
F3 C5 C6 C7 -179.5(7)
F4 C6 C7 F1' 5.0(13)
C5 C6 C7 F1' -177.3(9)
F4 C6 C7 C2 -179.7(7)
C5 C6 C7 C2 -2.0(12)
C3 C2 C7 F1' 176.5(9)
C1 C2 C7 F1' -4.2(13)
C3 C2 C7 C6 1.5(11)
C1 C2 C7 C6 -179.2(7)
Cu1 O3 C8 O4 1.4(11)
Cu1 O3 C8 C9 179.8(5)
O4 C8 C9 C14 166.9(8)
O3 C8 C9 C14 -11.6(12)
O4 C8 C9 C10 -12.7(13)
O3 C8 C9 C10 168.8(8)
C14 C9 C10 F5 179.3(9)
C8 C9 C10 F5 -1.1(15)
C14 C9 C10 C11 -0.4(15)
C8 C9 C10 C11 179.2(9)
F5 C10 C11 C12 177.8(10)
C9 C10 C11 C12 -2.5(17)
F5 C10 C11 F6 2.1(14)
C9 C10 C11 F6 -178.3(9)
F6 C11 C12 F7 -4.8(17)
C10 C11 C12 F7 179.6(10)
F6 C11 C12 C13 179.8(10)
C10 C11 C12 C13 4.2(17)
C11 C12 C13 F8 178.0(10)
F7 C12 C13 F8 2.5(16)
C11 C12 C13 C14 -3.1(17)
F7 C12 C13 C14 -178.6(9)
C10 C9 C14 C13 1.3(14)
C8 C9 C14 C13 -178.3(8)
F8 C13 C14 C9 179.2(9)
C12 C13 C14 C9 0.3(15)
C19 N1 C15 C16 0.6(10)
Cu1 N1 C15 C16 179.7(5)
N1 C15 C16 C17 -2.0(12)
C15 C16 C17 C18 1.5(12)
C16 C17 C18 C19 0.1(11)
C16 C17 C18 C25 179.4(7)
C15 N1 C19 C18 1.0(10)
Cu1 N1 C19 C18 -178.2(5)
C15 N1 C19 C20 -176.7(6)
Cu1 N1 C19 C20 4.1(7)
C17 C18 C19 N1 -1.4(10)
C25 C18 C19 N1 179.2(6)
C17 C18 C19 C20 176.2(6)
C25 C18 C19 C20 -3.1(10)
C24 N2 C20 C21 -2.2(10)
Cu1 N2 C20 C21 175.8(5)
C24 N2 C20 C19 177.8(6)
Cu1 N2 C20 C19 -4.2(7)
N1 C19 C20 N2 0.2(9)
C18 C19 C20 N2 -177.6(6)
N1 C19 C20 C21 -179.8(6)
C18 C19 C20 C21 2.4(10)
N2 C20 C21 C22 0.1(10)
C19 C20 C21 C22 -179.9(6)
N2 C20 C21 C26 -179.7(6)
C19 C20 C21 C26 0.3(9)
C20 C21 C22 C23 2.4(11)
C26 C21 C22 C23 -177.8(7)
C21 C22 C23 C24 -2.7(12)
C20 N2 C24 C23 1.9(10)
Cu1 N2 C24 C23 -175.8(5)
C22 C23 C24 N2 0.5(12)
C17 C18 C25 C26 -178.2(7)
C19 C18 C25 C26 1.1(11)
C18 C25 C26 C21 1.6(11)
C22 C21 C26 C25 177.9(7)
C20 C21 C26 C25 -2.3(10)
C32 C27 C28 C29 3(4)
F9 C27 C28 C29 -175.1(18)
C32 C27 C28 F10 -179.7(16)
F9 C27 C28 F10 2(3)
C27 C28 C29 C30 -3(3)
F10 C28 C29 C30 179.8(16)
C27 C28 C29 F11 -177.1(17)
F10 C28 C29 F11 5(3)
C28 C29 C30 C31 -1(3)
F11 C29 C30 C31 173.7(17)
C28 C29 C30 F12 -176(2)
F11 C29 C30 F12 -1(3)
F12 C30 C31 C32 179.6(16)
C29 C30 C31 C32 5(3)
C28 C27 C32 C31 1(3)
F9 C27 C32 C31 178.7(17)
C30 C31 C32 C27 -5(3)
